data_4114676
loop_
_publ_author_name
'Shin-ichiro Noro'
'Ryo Kitaura'
'Mitsuru Kondo'
'Susumu Kitagawa'
'Tomohiko Ishii'
'Hiroyuki Matsuzaka'
'Masahiro Yamashita'

_publ_section_title
;
 Framework Engineering by Anions and Porous Functionalities of
 Cu(II)/4,4'-bpy Coordination Polymers
;
_journal_name_full 'Journal of the American Chemical Society'
_journal_page_first 2568
_journal_page_last 2583
_journal_paper_doi 10.1021/ja0113192
_journal_volume 124
_journal_year 2002
_chemical_formula_sum 'C20 H26 Cu F6 N4 O5 Si'
_chemical_formula_weight 608.07
_space_group_IT_number 123
_symmetry_cell_setting tetragonal
_symmetry_Int_Tables_number 123
_symmetry_space_group_name_Hall '-P 4 2'
_symmetry_space_group_name_H-M 'P 4/m m m'
_cell_angle_alpha 90
_cell_angle_beta 90
_cell_angle_gamma 90
_cell_formula_units_Z 1
_cell_length_a 11.0449(6)
_cell_length_b 11.0449(6)
_cell_length_c 8.055(1)
_cell_measurement_reflns_used 11566
_cell_measurement_temperature 173
_cell_measurement_theta_max 27.5
_cell_measurement_theta_min 1.8
_cell_volume 982.63(14)
_computing_cell_refinement PROCESS-AUTO
_computing_data_collection PROCESS-AUTO
_computing_data_reduction 'teXsan Ver. 1.11'
_computing_publication_material 'teXsan Ver. 1.11'
_computing_structure_refinement 'teXsan Ver. 1.10'
_computing_structure_solution SHELXS97
_diffrn_detector_area_resol_mean 10.00
_diffrn_measured_fraction_theta_full 0.9986
_diffrn_measured_fraction_theta_max 0.9986
_diffrn_measurement_device_type 'Rigaku RAXIS-RAPID Imaging Plate'
_diffrn_measurement_method \w
_diffrn_radiation_type 'Mo K\a'
_diffrn_radiation_wavelength 0.7107
_diffrn_reflns_av_R_equivalents 0.116
_diffrn_reflns_limit_h_max 14
_diffrn_reflns_limit_h_min 0
_diffrn_reflns_limit_k_max 10
_diffrn_reflns_limit_k_min 0
_diffrn_reflns_limit_l_max 10
_diffrn_reflns_limit_l_min 0
_diffrn_reflns_number 5088
_diffrn_reflns_theta_full 27.45
_diffrn_reflns_theta_max 27.45
_exptl_absorpt_coefficient_mu 6.40
_exptl_absorpt_correction_T_max 0.880
_exptl_absorpt_correction_T_min 0.461
_exptl_absorpt_correction_type multi-scan
_exptl_absorpt_process_details '(Higashi, 1995)'
_exptl_crystal_colour pale-purple
_exptl_crystal_density_diffrn 1.027
_exptl_crystal_description block
_exptl_crystal_size_max 0.300
_exptl_crystal_size_mid 0.200
_exptl_crystal_size_min 0.200
_refine_diff_density_max 1.27
_refine_diff_density_min -1.00
_refine_ls_extinction_method none
_refine_ls_goodness_of_fit_ref 3.891
_refine_ls_hydrogen_treatment noref
_refine_ls_number_parameters 44
_refine_ls_number_reflns 447
_refine_ls_R_factor_gt 0.1287
_refine_ls_shift/su_max 2.3688
_refine_ls_structure_factor_coef F
_refine_ls_weighting_details 'w = 1/[\s^2^(Fo) + 0.00010|Fo|^2^]'
_refine_ls_weighting_scheme calc
_refine_ls_wR_factor_ref 0.1357
_reflns_number_gt 447
_reflns_number_total 716
_reflns_threshold_expression F^2^>2.0\s(F^2^)
_cod_data_source_file ja0113192_8.cif
_cod_data_source_block {[Cu(SiF6)(4,4'-bpy)2].5H2O}n
_cod_original_cell_volume 982.6(1)
_cod_original_formula_sum 'C20 H26 Cu F6 N4 O5 Si '
_cod_database_code 4114676

loop_
_symmetry_equiv_pos_as_xyz
x,y,z
-x,-y,z
-x,y,z
x,-y,z
-y,x,z
y,-x,z
y,x,z
-y,-x,z
-x,-y,-z
x,y,-z
x,-y,-z
-x,y,-z
y,-x,-z
-y,x,-z
-y,-x,-z
y,x,-z

loop_
_atom_site_label
_atom_site_type_symbol
_atom_site_fract_x
_atom_site_fract_y
_atom_site_fract_z
_atom_site_U_iso_or_equiv
_atom_site_adp_type
_atom_site_occupancy
_atom_site_calc_flag
_atom_site_refinement_flags
Cu(1) Cu 0.5000 0.5000 1.0000 0.0392(10) Uani 1.00 d S
Si(1) Si 0.5000 0.5000 0.5000 0.052(2) Uani 1.00 d S
F(1) F 0.5000 0.5000 0.290(2) 0.050(3) Uani 1.00 d S
F(2) F 0.3921(7) 0.3921 0.5000 0.102(3) Uani 1.00 d S
O(1) O 1.0000 0.0000 0.5000 0.49(3) Uani 1.00 d S
O(2) O 1.362(8) 0.0000 0.5000 0.82(8) Uani 1.00 d S
N(1) N 0.5000 0.322(2) 1.0000 0.057(5) Uani 1.00 d S
C(1) C 0.453(2) 0.258(2) 1.123(3) 0.11(1) Uani 0.50 d P
C(2) C 0.450(3) 0.136(2) 1.134(2) 0.12(1) Uani 0.50 d P
C(3) C 0.5000 0.072(2) 1.0000 0.064(7) Uani 1.00 d S
H(1) H 0.4187 0.3022 1.2129 0.1238 Uiso 0.50 calc P
H(2) H 0.4135 0.0977 1.2260 0.1361 Uiso 0.50 calc P

loop_
_atom_site_aniso_label
_atom_site_aniso_U_11
_atom_site_aniso_U_22
_atom_site_aniso_U_33
_atom_site_aniso_U_12
_atom_site_aniso_U_13
_atom_site_aniso_U_23
Cu(1) 0.025(2) 0.0249 0.068(4) 0.0000 0.0000 0.0000
Si(1) 0.054(5) 0.0542 0.049(8) 0.0000 0.0000 0.0000
F(1) 0.052(6) 0.0522 0.04(1) 0.0000 0.0000 0.0000
F(2) 0.115(8) 0.1154 0.08(1) -0.081(9) 0.0000 0.0000
O(1) 0.7(1) 0.6698 0.13(8) 0.0000 0.0000 0.0000
O(2) 0.46(10) 1.8(4) 0.15(2) 0.0000 0.0000 0.0000
N(1) 0.025(7) 0.08(1) 0.06(1) 0.0000 0.0000 0.0000
C(1) 0.18(4) 0.06(1) 0.09(2) 0.02(1) 0.07(2) 0.03(1)
C(2) 0.23(5) 0.08(1) 0.05(1) -0.05(2) 0.05(2) -0.02(1)
C(3) 0.09(2) 0.04(1) 0.06(1) 0.0000 0.0000 0.0000

loop_
_atom_type_symbol
_atom_type_description
_atom_type_scat_dispersion_real
_atom_type_scat_dispersion_imag
_atom_type_scat_source
C C 0.003 0.002
;International Tables for Crystallography
(1992, Vol. C, Tables 4.2.6.8 and 6.1.1.1)
;
H H 0.000 0.000
;International Tables for Crystallography
(1992, Vol. C, Table 6.1.1.2)
;
N N 0.006 0.003
;International Tables for Crystallography
(1992, Vol. C, Tables 4.2.6.8 and 6.1.1.1)
;
Cu Cu 0.320 1.265
;International Tables for Crystallography
(1992, Vol. C, Tables 4.2.6.8 and 6.1.1.1)
;
Si Si 0.082 0.070
;International Tables for Crystallography
(1992, Vol. C, Tables 4.2.6.8 and 6.1.1.1)
;
F F 0.017 0.010
;International Tables for Crystallography
(1992, Vol. C, Tables 4.2.6.8 and 6.1.1.1)
;
O O 0.011 0.006
;International Tables for Crystallography
(1992, Vol. C, Tables 4.2.6.8 and 6.1.1.1)
;

loop_
_geom_angle_atom_site_label_1
_geom_angle_atom_site_label_2
_geom_angle_atom_site_label_3
_geom_angle
_geom_angle_site_symmetry_1
_geom_angle_site_symmetry_3
_geom_angle_publ_flag
F(1) Cu(1) F(1) 180.0 1_556 9_666 yes
F(1) Cu(1) N(1) 90.0 1_556 . yes
F(1) Cu(1) N(1) 90.0 1_556 6_565 yes
F(1) Cu(1) N(1) 90.0 1_556 5_655 yes
F(1) Cu(1) N(1) 90.0 1_556 2_665 yes
F(1) Cu(1) N(1) 90.0 9_666 . yes
F(1) Cu(1) N(1) 90.0 9_666 6_565 yes
F(1) Cu(1) N(1) 90.0 9_666 5_655 yes
F(1) Cu(1) N(1) 90.0 9_666 2_665 yes
N(1) Cu(1) N(1) 90.0 . 6_565 yes
N(1) Cu(1) N(1) 90.0 . 5_655 yes
N(1) Cu(1) N(1) 180.0 . 2_665 yes
N(1) Cu(1) N(1) 180.0 6_565 5_655 yes
N(1) Cu(1) N(1) 90.0 6_565 2_665 yes
N(1) Cu(1) N(1) 90.0 5_655 2_665 yes
F(1) Si(1) F(1) 180.0 . 9_666 yes
F(1) Si(1) F(2) 90.0 . . yes
F(1) Si(1) F(2) 90.0 . 4_565 yes
F(1) Si(1) F(2) 90.0 . 3_655 yes
F(1) Si(1) F(2) 90.0 . 2_665 yes
F(1) Si(1) F(2) 90.0 9_666 . yes
F(1) Si(1) F(2) 90.0 9_666 4_565 yes
F(1) Si(1) F(2) 90.0 9_666 3_655 yes
F(1) Si(1) F(2) 90.0 9_666 2_665 yes
F(2) Si(1) F(2) 90.000(3) . 4_565 yes
F(2) Si(1) F(2) 90.000(3) . 3_655 yes
F(2) Si(1) F(2) 180.0 . 2_665 yes
F(2) Si(1) F(2) 180.0 4_565 3_655 yes
F(2) Si(1) F(2) 90.000(3) 4_565 2_665 yes
F(2) Si(1) F(2) 90.000(3) 3_655 2_665 yes
Cu(1) F(1) Si(1) 180.0000(1) 1_554 . yes
Cu(1) N(1) C(1) 122(1) . . yes
Cu(1) N(1) C(1) 122(1) . 10_557 yes
Cu(1) N(1) C(1) 122(1) . 3_655 yes
Cu(1) N(1) C(1) 122(1) . 12_657 yes
C(1) N(1) C(1) 96(2) . 10_557 yes
C(1) N(1) C(1) 46(2) . 3_655 yes
C(1) N(1) C(1) 115(2) . 12_657 yes
C(1) N(1) C(1) 115(2) 10_557 3_655 yes
C(1) N(1) C(1) 46(2) 10_557 12_657 yes
C(1) N(1) C(1) 96(2) 3_655 12_657 yes
N(1) C(1) C(1) 41(1) . 10_557 yes
N(1) C(1) C(1) 66(1) . 3_655 yes
N(1) C(1) C(1) 32(1) . 12_657 yes
N(1) C(1) C(2) 126(2) . . yes
N(1) C(1) C(2) 102(2) . 3_655 yes
N(1) C(1) C(3) 94(1) . . yes
C(1) C(1) C(1) 90.0 10_557 3_655 yes
C(1) C(1) C(1) 27(1) 10_557 12_657 yes
C(1) C(1) C(2) 93(1) 10_557 . yes
C(1) C(1) C(2) 93(1) 10_557 3_655 yes
C(1) C(1) C(3) 65.0(5) 10_557 . yes
C(1) C(1) C(1) 62(1) 3_655 12_657 yes
C(1) C(1) C(2) 91(1) 3_655 . yes
C(1) C(1) C(2) 51(1) 3_655 3_655 yes
C(1) C(1) C(3) 77.2(7) 3_655 . yes
C(1) C(1) C(2) 93(1) 12_657 . yes
C(1) C(1) C(2) 76(1) 12_657 3_655 yes
C(1) C(1) C(3) 61.5(5) 12_657 . yes
C(2) C(1) C(2) 39(2) . 3_655 yes
C(2) C(1) C(3) 32(1) . . yes
C(2) C(1) C(3) 36.6(10) 3_655 . yes
C(1) C(2) C(1) 37(2) . 3_655 yes
C(1) C(2) C(2) 86(1) . 10_557 yes
C(1) C(2) C(2) 88(1) . 3_655 yes
C(1) C(2) C(3) 116(2) . . yes
C(1) C(2) C(2) 86(1) 3_655 10_557 yes
C(1) C(2) C(2) 51(1) 3_655 3_655 yes
C(1) C(2) C(3) 96(2) 3_655 . yes
C(2) C(2) C(2) 90.0 10_557 3_655 yes
C(2) C(2) C(3) 39(1) 10_557 . yes
C(2) C(2) C(3) 67(1) 3_655 . yes
C(1) C(3) C(1) 49(1) . 10_557 yes
C(1) C(3) C(1) 25(1) . 3_655 yes
C(1) C(3) C(1) 56(1) . 12_657 yes
C(1) C(3) C(2) 30(1) . . yes
C(1) C(3) C(2) 77(1) . 10_557 yes
C(1) C(3) C(2) 46(1) . 3_655 yes
C(1) C(3) C(2) 87(1) . 12_657 yes
C(1) C(3) C(3) 151.5(5) . 2_655 yes
C(1) C(3) C(1) 56(1) 10_557 3_655 yes
C(1) C(3) C(1) 25(1) 10_557 12_657 yes
C(1) C(3) C(2) 77(1) 10_557 . yes
C(1) C(3) C(2) 30(1) 10_557 10_557 yes
C(1) C(3) C(2) 87(1) 10_557 3_655 yes
C(1) C(3) C(2) 46(1) 10_557 12_657 yes
C(1) C(3) C(3) 151.5(5) 10_557 2_655 yes
C(1) C(3) C(1) 49(1) 3_655 12_657 yes
C(1) C(3) C(2) 46(1) 3_655 . yes
C(1) C(3) C(2) 87(1) 3_655 10_557 yes
C(1) C(3) C(2) 30(1) 3_655 3_655 yes
C(1) C(3) C(2) 77(1) 3_655 12_657 yes
C(1) C(3) C(3) 151.5(5) 3_655 2_655 yes
C(1) C(3) C(2) 87(1) 12_657 . yes
C(1) C(3) C(2) 46(1) 12_657 10_557 yes
C(1) C(3) C(2) 77(1) 12_657 3_655 yes
C(1) C(3) C(2) 30(1) 12_657 12_657 yes
C(1) C(3) C(3) 151.5(5) 12_657 2_655 yes
C(2) C(3) C(2) 100(2) . 10_557 yes
C(2) C(3) C(2) 45(2) . 3_655 yes
C(2) C(3) C(2) 118(2) . 12_657 yes
C(2) C(3) C(3) 120(1) . 2_655 yes
C(2) C(3) C(2) 118(2) 10_557 3_655 yes
C(2) C(3) C(2) 45(2) 10_557 12_657 yes
C(2) C(3) C(3) 120(1) 10_557 2_655 yes
C(2) C(3) C(2) 100(2) 3_655 12_657 yes
C(2) C(3) C(3) 120(1) 3_655 2_655 yes
C(2) C(3) C(3) 120(1) 12_657 2_655 yes

loop_
_geom_bond_atom_site_label_1
_geom_bond_atom_site_label_2
_geom_bond_distance
_geom_bond_site_symmetry_2
_geom_bond_publ_flag
Cu(1) F(1) 2.34(1) 1_556 yes
Cu(1) F(1) 2.34(1) 9_666 yes
Cu(1) N(1) 1.96(2) . yes
Cu(1) N(1) 1.96(2) 6_565 yes
Cu(1) N(1) 1.96(2) 5_655 yes
Cu(1) N(1) 1.96(2) 2_665 yes
Si(1) F(1) 1.69(1) . yes
Si(1) F(1) 1.69(1) 9_666 yes
Si(1) F(2) 1.69(1) . yes
Si(1) F(2) 1.69(1) 4_565 yes
Si(1) F(2) 1.69(1) 3_655 yes
Si(1) F(2) 1.69(1) 2_665 yes
N(1) C(1) 1.32(2) . yes
N(1) C(1) 1.32(2) 10_557 yes
N(1) C(1) 1.32(2) 3_655 yes
N(1) C(1) 1.32(2) 12_657 yes
C(1) C(1) 1.98(4) 10_557 yes
C(1) C(1) 1.04(6) 3_655 yes
C(1) C(1) 2.23(4) 12_657 yes
C(1) C(2) 1.35(3) . yes
C(1) C(2) 1.72(3) 3_655 yes
C(1) C(3) 2.34(3) . yes
C(2) C(2) 2.16(4) 10_557 yes
C(2) C(2) 1.10(6) 3_655 yes
C(2) C(3) 1.41(2) . yes
C(3) C(3) 1.58(4) 2_655 yes

loop_
_geom_contact_atom_site_label_1
_geom_contact_atom_site_label_2
_geom_contact_distance
_geom_contact_site_symmetry_2
Cu(1) C(1) 2.90(2) 4_565
Cu(1) C(1) 2.90(2) 7_555
Cu(1) C(1) 2.90(2) 8_665
Cu(1) C(1) 2.90(2) 9_667
Cu(1) C(1) 2.90(2) 11_567
Cu(1) C(1) 2.90(2) 13_567
Cu(1) C(1) 2.90(2) 14_657
Cu(1) C(1) 2.90(2) 15_667
Cu(1) C(1) 2.90(2) 16_557
F(1) C(1) 3.04(2) 1_554
F(1) C(1) 3.04(2) 2_664
F(1) C(1) 3.04(2) 3_654
F(1) C(1) 3.04(2) 4_564
F(1) C(1) 3.04(2) 5_654
F(1) C(1) 3.04(2) 6_564
F(1) C(1) 3.04(2) 7_554
F(1) C(1) 3.04(2) 8_664
F(1) N(1) 3.05(2) 1_554
F(1) N(1) 3.05(2) 2_664
F(1) N(1) 3.05(2) 5_654
F(1) N(1) 3.05(2) 6_564
O(2) O(2) 3.0(2) 2_855
N(1) C(1) 3.19(2) 7_555
N(1) C(1) 3.19(2) 14_657
N(1) C(1) 3.19(2) 16_557
C(1) C(1) 3.05(5) 7_555
C(2) C(2) 3.01(5) 4_555
